data_7153333
loop_
_publ_author_name
'Shibata, Ikuya'
'Kojima, Ryota'
'Tsunoi, Shinji'
'Nozaki, Takashi'
'Watanabe, Tomonari'
'Ninomiya, Atsushi'
'Yasuda, Makoto'
'Baba, Akio'

_publ_section_title
;
 Synthesis of oxazolidinones initiated by regio- and diastereo-controlled
 crotylation of alpha-dicarbonyl compounds.
;
_journal_issue 9
_journal_name_full 'Organic &amp; biomolecular chemistry'
_journal_page_first 2009
_journal_page_last 2011
_journal_paper_doi 10.1039/c000197j
_journal_volume 8
_journal_year 2010
_chemical_formula_moiety 'C20 H19 N O5 S '
_chemical_formula_sum 'C20 H19 N O5 S'
_chemical_formula_weight 385.43
_space_group_IT_number 14
_symmetry_cell_setting monoclinic
_symmetry_Int_Tables_number 14
_symmetry_space_group_name_Hall '-P 2yab'
_symmetry_space_group_name_H-M 'P 1 21/a 1'
_cell_angle_alpha 90.0000
_cell_angle_beta 103.650(8)
_cell_angle_gamma 90.0000
_cell_formula_units_Z 4
_cell_length_a 14.0275(19)
_cell_length_b 7.7306(12)
_cell_length_c 18.2940(18)
_cell_measurement_reflns_used 25
_cell_measurement_temperature 296.1
_cell_measurement_theta_max 15.0
_cell_measurement_theta_min 13.9
_cell_volume 1927.8(4)
_computing_cell_refinement 'MSC/AFC Diffractometer Control'
_computing_data_collection 'MSC/AFC Diffractometer Control'
_computing_data_reduction CrystalStructure
_computing_publication_material 'CrystalStructure 3.8'
_computing_structure_refinement CRYSTALS
_computing_structure_solution SIR92
_diffrn_measured_fraction_theta_full 0.998
_diffrn_measured_fraction_theta_max 0.998
_diffrn_measurement_device_type 'Rigaku AFC5R'
_diffrn_measurement_method \w-2\q
_diffrn_radiation_type 'Mo K\a'
_diffrn_radiation_wavelength 0.71069
_diffrn_reflns_av_R_equivalents 0.101
_diffrn_reflns_limit_h_max 19
_diffrn_reflns_limit_h_min 0
_diffrn_reflns_limit_k_max 10
_diffrn_reflns_limit_k_min 0
_diffrn_reflns_limit_l_max 25
_diffrn_reflns_limit_l_min -25
_diffrn_reflns_number 5841
_diffrn_reflns_theta_full 30.00
_diffrn_reflns_theta_max 30.00
_diffrn_standards_decay_% -0.05
_diffrn_standards_interval_count 0
_diffrn_standards_number 3
_exptl_absorpt_coefficient_mu 0.198
_exptl_absorpt_correction_T_max 0.952
_exptl_absorpt_correction_T_min 0.905
_exptl_absorpt_correction_type psi-scan
_exptl_absorpt_process_details '(North, Phillips & Mathews, 1968)'
_exptl_crystal_colour colorless
_exptl_crystal_density_diffrn 1.328
_exptl_crystal_density_method 'not measured'
_exptl_crystal_description prismatic
_exptl_crystal_F_000 808.00
_exptl_crystal_size_max 0.38
_exptl_crystal_size_mid 0.38
_exptl_crystal_size_min 0.25
_refine_diff_density_max 0.48
_refine_diff_density_min -0.32
_refine_ls_extinction_method none
_refine_ls_goodness_of_fit_ref 1.110
_refine_ls_hydrogen_treatment refall
_refine_ls_number_parameters 302
_refine_ls_number_reflns 2764
_refine_ls_R_factor_gt 0.0482
_refine_ls_shift/su_max 0.0006
_refine_ls_structure_factor_coef F
_refine_ls_weighting_details
;
Chebychev polynomial with 3 parameters (Carruthers & Watkin, 1979)
3.5832 1.0586 2.9377
;
_refine_ls_weighting_scheme calc
_refine_ls_wR_factor_ref 0.0556
_reflns_number_gt 2757
_reflns_number_total 5619
_reflns_threshold_expression F^2^>2.0\s(F^2^)
_cod_data_source_file c000197j.txt
_cod_data_source_block '_050212'
_cod_original_formula_sum 'C20 H19 N O5 S '
_cod_database_code 7153333

loop_
_symmetry_equiv_pos_site_id
_symmetry_equiv_pos_as_xyz
1 +X,+Y,+Z
2 1/2-X,1/2+Y,-Z
3 -X,-Y,-Z
4 1/2+X,1/2-Y,+Z

loop_
_atom_site_label
_atom_site_type_symbol
_atom_site_fract_x
_atom_site_fract_y
_atom_site_fract_z
_atom_site_U_iso_or_equiv
_atom_site_adp_type
_atom_site_occupancy
_atom_site_symmetry_multiplicity
_atom_site_calc_flag
_atom_site_refinement_flags
S(1) S 0.55107(5) -0.07661(9) 0.67037(4) 0.04184(15) Uani 1.00 1 d .
O(1) O 0.54025(17) -0.1415(2) 0.83866(11) 0.0549(6) Uani 1.00 1 d .
O(2) O 0.57343(13) 0.1356(2) 0.86574(9) 0.0379(4) Uani 1.00 1 d .
O(4) O 0.55833(17) -0.2502(2) 0.69701(11) 0.0602(5) Uani 1.00 1 d .
O(5) O 0.59426(16) 0.3162(2) 0.69496(10) 0.0519(5) Uani 1.00 1 d .
O(6) O 0.61357(15) -0.0143(3) 0.62577(11) 0.0573(5) Uani 1.00 1 d .
N(1) N 0.57414(15) 0.0507(2) 0.74926(11) 0.0360(4) Uani 1.00 1 d .
C(8) C 0.56016(19) -0.0024(3) 0.82000(14) 0.0378(6) Uani 1.00 1 d .
C(9) C 0.58901(17) 0.2945(2) 0.82702(12) 0.0336(5) Uani 1.00 1 d .
C(10) C 0.42898(18) -0.0274(3) 0.62838(13) 0.0360(5) Uani 1.00 1 d .
C(11) C 0.68740(17) 0.3741(3) 0.86465(13) 0.0350(5) Uani 1.00 1 d .
C(12) C 0.58743(17) 0.2316(3) 0.74766(13) 0.0355(5) Uani 1.00 1 d .
C(13) C 0.50121(18) 0.4175(3) 0.82507(14) 0.0396(6) Uani 1.00 1 d .
C(14) C 0.4073(2) 0.0736(4) 0.56435(15) 0.0500(7) Uani 1.00 1 d .
C(15) C 0.7454(2) 0.3067(3) 0.93088(15) 0.0459(6) Uani 1.00 1 d .
C(16) C 0.4064(2) 0.3372(4) 0.78397(19) 0.0516(8) Uani 1.00 1 d .
C(17) C 0.8630(2) 0.5320(4) 0.93415(18) 0.0563(8) Uani 1.00 1 d .
C(18) C 0.3548(2) -0.0926(3) 0.65929(16) 0.0475(7) Uani 1.00 1 d .
C(19) C 0.8333(2) 0.3885(4) 0.96539(17) 0.0547(8) Uani 1.00 1 d .
C(20) C 0.7185(2) 0.5210(3) 0.83359(16) 0.0473(7) Uani 1.00 1 d .
C(21) C 0.2350(2) 0.0465(4) 0.56069(16) 0.0508(7) Uani 1.00 1 d .
C(22) C 0.4976(2) 0.4708(4) 0.90492(17) 0.0548(8) Uani 1.00 1 d .
C(23) C 0.2588(2) -0.0533(4) 0.62539(17) 0.0523(8) Uani 1.00 1 d .
C(24) C 0.8065(2) 0.5982(4) 0.86862(19) 0.0563(8) Uani 1.00 1 d .
C(25) C 0.3096(2) 0.1084(4) 0.53052(18) 0.0565(8) Uani 1.00 1 d .
C(26) C 0.1293(2) 0.0838(6) 0.5228(2) 0.0796(11) Uani 1.00 1 d .
C(27) C 0.3566(2) 0.3863(5) 0.7175(2) 0.0748(11) Uani 1.00 1 d .
H(1) H 0.4576 0.3909 0.9236 0.068 Uiso 1.00 1 c R
H(2) H 0.4707 0.5837 0.9045 0.068 Uiso 1.00 1 c R
H(3) H 0.5620 0.4694 0.9363 0.068 Uiso 1.00 1 c R
H(4) H 0.1052 -0.0032 0.4864 0.093 Uiso 1.00 1 c R
H(5) H 0.1247 0.1935 0.4988 0.093 Uiso 1.00 1 c R
H(6) H 0.0915 0.0844 0.5596 0.093 Uiso 1.00 1 c R
H(7) H 0.922(2) 0.593(4) 0.958(2) 0.071(10) Uiso 1.00 1 c .
H(8) H 0.826(2) 0.694(4) 0.845(2) 0.076(11) Uiso 1.00 1 c .
H(9) H 0.679(2) 0.567(3) 0.7880(16) 0.042(7) Uiso 1.00 1 c .
H(10) H 0.728(2) 0.208(4) 0.9513(16) 0.049(8) Uiso 1.00 1 c .
H(11) H 0.868(2) 0.342(4) 1.010(2) 0.068(10) Uiso 1.00 1 c .
H(12) H 0.517(2) 0.509(3) 0.7951(16) 0.044(7) Uiso 1.00 1 c .
H(13) H 0.382(2) 0.250(5) 0.8060(18) 0.069(10) Uiso 1.00 1 c .
H(14) H 0.298(3) 0.326(5) 0.697(2) 0.109(16) Uiso 1.00 1 c .
H(15) H 0.390(2) 0.469(4) 0.688(2) 0.065(10) Uiso 1.00 1 c .
H(16) H 0.372(2) -0.162(4) 0.7065(19) 0.069(10) Uiso 1.00 1 c .
H(17) H 0.213(2) -0.098(4) 0.647(2) 0.072(10) Uiso 1.00 1 c .
H(18) H 0.460(2) 0.123(4) 0.5443(19) 0.067(9) Uiso 1.00 1 c .
H(19) H 0.289(3) 0.171(5) 0.487(2) 0.089(12) Uiso 1.00 1 c .

loop_
_atom_site_aniso_label
_atom_site_aniso_U_11
_atom_site_aniso_U_22
_atom_site_aniso_U_33
_atom_site_aniso_U_12
_atom_site_aniso_U_13
_atom_site_aniso_U_23
S(1) 0.0429(3) 0.0429(3) 0.0376(3) 0.0084(2) 0.0053(2) -0.0089(2)
O(1) 0.0768(15) 0.0356(9) 0.0531(11) -0.0058(9) 0.0170(10) 0.0024(8)
O(2) 0.0505(10) 0.0315(7) 0.0318(8) -0.0040(7) 0.0099(7) 0.0003(6)
O(4) 0.0775(15) 0.0404(9) 0.0543(10) 0.0202(10) -0.0013(10) -0.0068(8)
O(5) 0.0718(13) 0.0489(10) 0.0363(9) -0.0070(9) 0.0153(8) 0.0039(7)
O(6) 0.0452(10) 0.0809(14) 0.0490(10) 0.0024(10) 0.0173(8) -0.0167(10)
N(1) 0.0415(10) 0.0334(10) 0.0314(9) 0.0007(8) 0.0053(7) -0.0046(7)
C(8) 0.0424(12) 0.0296(11) 0.0394(12) 0.0017(9) 0.0053(10) 0.0022(9)
C(9) 0.0391(11) 0.0300(10) 0.0311(10) -0.0035(9) 0.0072(8) 0.0012(8)
C(10) 0.0388(11) 0.0357(11) 0.0315(10) 0.0008(9) 0.0043(9) -0.0035(8)
C(11) 0.0354(11) 0.0367(11) 0.0328(11) -0.0008(9) 0.0075(9) -0.0038(8)
C(12) 0.0329(11) 0.0379(11) 0.0343(10) -0.0012(9) 0.0048(8) -0.0022(9)
C(13) 0.0402(12) 0.0350(11) 0.0441(12) 0.0007(10) 0.0108(10) -0.0008(10)
C(14) 0.0488(14) 0.0586(16) 0.0429(13) 0.0025(14) 0.0118(11) 0.0128(12)
C(15) 0.0476(14) 0.0490(14) 0.0376(12) -0.0001(12) 0.0029(10) 0.0028(10)
C(16) 0.0413(14) 0.0491(16) 0.0646(18) -0.0004(12) 0.0132(13) -0.0043(13)
C(17) 0.0398(14) 0.0655(19) 0.0584(17) -0.0063(13) 0.0014(12) -0.0172(14)
C(18) 0.0533(15) 0.0492(15) 0.0400(12) -0.0078(12) 0.0109(11) 0.0032(11)
C(19) 0.0452(15) 0.0685(19) 0.0442(15) 0.0063(13) -0.0016(12) -0.0059(13)
C(20) 0.0444(13) 0.0476(14) 0.0476(14) -0.0087(12) 0.0062(11) 0.0024(11)
C(21) 0.0416(13) 0.0640(18) 0.0426(13) 0.0058(13) 0.0020(10) -0.0114(12)
C(22) 0.0609(17) 0.0525(16) 0.0550(16) 0.0038(13) 0.0216(14) -0.0115(12)
C(23) 0.0440(14) 0.0623(18) 0.0529(16) -0.0113(13) 0.0161(12) -0.0065(13)
C(24) 0.0502(15) 0.0534(17) 0.0639(18) -0.0173(13) 0.0105(13) -0.0057(14)
C(25) 0.0574(17) 0.0630(19) 0.0457(15) 0.0109(14) 0.0050(12) 0.0141(13)
C(26) 0.0493(17) 0.109(3) 0.073(2) 0.014(2) -0.0011(16) -0.016(2)
C(27) 0.0520(19) 0.080(2) 0.082(2) 0.0039(18) -0.0067(18) -0.008(2)

loop_
_atom_type_symbol
_atom_type_description
_atom_type_scat_dispersion_real
_atom_type_scat_dispersion_imag
_atom_type_scat_source
C C 0.003 0.002
;
International Tables for Crystallography
(1992, Vol. C, Tables 4.2.6.8 and 6.1.1.4)
;
H H 0.000 0.000
;
International Tables for Crystallography
(1992, Vol. C, Table 6.1.1.4)
;
O O 0.011 0.006
;
International Tables for Crystallography
(1992, Vol. C, Tables 4.2.6.8 and 6.1.1.4)
;
N N 0.006 0.003
;
International Tables for Crystallography
(1992, Vol. C, Tables 4.2.6.8 and 6.1.1.4)
;
S S 0.125 0.123
;
International Tables for Crystallography
(1992, Vol. C, Tables 4.2.6.8 and 6.1.1.4)
;

loop_
_geom_angle_atom_site_label_1
_geom_angle_atom_site_label_2
_geom_angle_atom_site_label_3
_geom_angle
_geom_angle_publ_flag
O(4) S(1) O(6) 120.95(14) yes
O(4) S(1) N(1) 105.61(10) yes
O(4) S(1) C(10) 109.85(12) yes
O(6) S(1) N(1) 105.69(11) yes
O(6) S(1) C(10) 110.42(12) yes
N(1) S(1) C(10) 102.49(11) yes
C(8) O(2) C(9) 112.41(18) yes
S(1) N(1) C(8) 124.37(15) yes
S(1) N(1) C(12) 123.43(16) yes
C(8) N(1) C(12) 110.72(19) yes
O(1) C(8) O(2) 123.5(2) yes
O(1) C(8) N(1) 128.4(2) yes
O(2) C(8) N(1) 108.10(19) yes
O(2) C(9) C(11) 110.17(16) yes
O(2) C(9) C(12) 102.91(17) yes
O(2) C(9) C(13) 108.6(2) yes
C(11) C(9) C(12) 111.6(2) yes
C(11) C(9) C(13) 113.20(18) yes
C(12) C(9) C(13) 109.91(17) yes
S(1) C(10) C(14) 119.6(2) yes
S(1) C(10) C(18) 119.53(18) yes
C(14) C(10) C(18) 120.9(2) yes
C(9) C(11) C(15) 121.7(2) yes
C(9) C(11) C(20) 119.11(19) yes
C(15) C(11) C(20) 119.2(2) yes
O(5) C(12) N(1) 126.8(2) yes
O(5) C(12) C(9) 127.7(2) yes
N(1) C(12) C(9) 105.55(19) yes
C(9) C(13) C(16) 111.3(2) yes
C(9) C(13) C(22) 110.40(19) yes
C(16) C(13) C(22) 111.4(2) yes
C(10) C(14) C(25) 118.9(2) yes
C(11) C(15) C(19) 119.8(2) yes
C(13) C(16) C(27) 124.2(3) yes
C(19) C(17) C(24) 120.1(2) yes
C(10) C(18) C(23) 118.9(2) yes
C(15) C(19) C(17) 120.4(2) yes
C(11) C(20) C(24) 119.8(2) yes
C(23) C(21) C(25) 118.8(2) yes
C(23) C(21) C(26) 120.8(3) yes
C(25) C(21) C(26) 120.4(2) yes
C(18) C(23) C(21) 121.4(3) yes
C(17) C(24) C(20) 120.8(3) yes
C(14) C(25) C(21) 121.1(2) yes
C(9) C(13) H(12) 100.4(18) no
C(16) C(13) H(12) 108.3(16) no
C(22) C(13) H(12) 114.5(18) no
C(10) C(14) H(18) 120.6(19) no
C(25) C(14) H(18) 120.4(19) no
C(11) C(15) H(10) 121.1(16) no
C(19) C(15) H(10) 119.1(17) no
C(13) C(16) H(13) 118(2) no
C(27) C(16) H(13) 117.4(19) no
C(19) C(17) H(7) 122(2) no
C(24) C(17) H(7) 118(2) no
C(10) C(18) H(16) 120(2) no
C(23) C(18) H(16) 122(2) no
C(15) C(19) H(11) 117(2) no
C(17) C(19) H(11) 123(2) no
C(11) C(20) H(9) 119.4(17) no
C(24) C(20) H(9) 120.8(17) no
C(13) C(22) H(1) 108.9 no
C(13) C(22) H(2) 110.1 no
C(13) C(22) H(3) 109.4 no
H(1) C(22) H(2) 109.5 no
H(1) C(22) H(3) 109.5 no
H(2) C(22) H(3) 109.5 no
C(18) C(23) H(17) 116(2) no
C(21) C(23) H(17) 123(2) no
C(17) C(24) H(8) 122(2) no
C(20) C(24) H(8) 118(2) no
C(14) C(25) H(19) 124(2) no
C(21) C(25) H(19) 115(2) no
C(21) C(26) H(4) 109.6 no
C(21) C(26) H(5) 109.6 no
C(21) C(26) H(6) 109.1 no
H(4) C(26) H(5) 109.5 no
H(4) C(26) H(6) 109.5 no
H(5) C(26) H(6) 109.5 no
C(16) C(27) H(14) 117(2) no
C(16) C(27) H(15) 117.9(18) no
H(14) C(27) H(15) 124(3) no

loop_
_geom_bond_atom_site_label_1
_geom_bond_atom_site_label_2
_geom_bond_distance
_geom_bond_publ_flag
S(1) O(4) 1.423(2) yes
S(1) O(6) 1.416(2) yes
S(1) N(1) 1.713(2) yes
S(1) C(10) 1.745(2) yes
O(1) C(8) 1.181(3) yes
O(2) C(8) 1.342(2) yes
O(2) C(9) 1.460(2) yes
O(5) C(12) 1.188(3) yes
N(1) C(8) 1.415(3) yes
N(1) C(12) 1.412(3) yes
C(9) C(11) 1.520(3) yes
C(9) C(12) 1.526(3) yes
C(9) C(13) 1.550(3) yes
C(10) C(14) 1.381(3) yes
C(10) C(18) 1.391(4) yes
C(11) C(15) 1.392(3) yes
C(11) C(20) 1.386(3) yes
C(13) C(16) 1.499(3) yes
C(13) C(22) 1.530(4) yes
C(14) C(25) 1.390(4) yes
C(15) C(19) 1.396(4) yes
C(16) C(27) 1.308(5) yes
C(17) C(19) 1.358(4) yes
C(17) C(24) 1.371(4) yes
C(18) C(23) 1.377(4) yes
C(20) C(24) 1.385(4) yes
C(21) C(23) 1.386(4) yes
C(21) C(25) 1.380(4) yes
C(21) C(26) 1.508(4) yes
C(13) H(12) 0.95(3) no
C(14) H(18) 0.97(4) no
C(15) H(10) 0.90(3) no
C(16) H(13) 0.89(3) no
C(17) H(7) 0.96(3) no
C(18) H(16) 1.00(3) no
C(19) H(11) 0.92(3) no
C(20) H(9) 0.96(2) no
C(22) H(1) 0.950 no
C(22) H(2) 0.950 no
C(22) H(3) 0.950 no
C(23) H(17) 0.90(4) no
C(24) H(8) 0.93(3) no
C(25) H(19) 0.92(3) no
C(26) H(4) 0.950 no
C(26) H(5) 0.950 no
C(26) H(6) 0.950 no
C(27) H(14) 0.94(4) no
C(27) H(15) 1.02(3) no

loop_
_geom_contact_atom_site_label_1
_geom_contact_atom_site_label_2
_geom_contact_distance
_geom_contact_site_symmetry_2
S(1) O(1) 3.158(2) .
S(1) O(5) 3.109(2) .
S(1) C(8) 2.770(2) .
S(1) C(12) 2.756(2) .
S(1) C(14) 2.708(2) .
S(1) C(18) 2.716(3) .
O(1) S(1) 3.158(2) .
O(1) O(2) 2.224(2) .
O(1) O(4) 2.792(3) .
O(1) N(1) 2.340(2) .
O(1) C(9) 3.456(2) .
O(1) C(12) 3.471(3) .
O(1) C(13) 3.453(3) 1_545
O(1) C(17) 3.464(4) 4_455
O(1) C(22) 3.340(3) 1_545
O(1) C(24) 3.465(4) 4_455
O(2) O(1) 2.224(2) .
O(2) O(5) 3.497(2) .
O(2) N(1) 2.232(2) .
O(2) C(11) 2.443(2) .
O(2) C(12) 2.336(3) .
O(2) C(13) 2.444(3) .
O(2) C(15) 2.763(3) .
O(2) C(16) 2.916(3) .
O(2) C(22) 2.953(3) .
O(4) O(1) 2.792(3) .
O(4) O(5) 3.391(2) 1_545
O(4) O(6) 2.470(3) .
O(4) N(1) 2.505(2) .
O(4) C(8) 2.950(3) .
O(4) C(10) 2.600(3) .
O(4) C(18) 3.031(3) .
O(4) C(20) 3.431(3) 1_545
O(5) S(1) 3.109(2) .
O(5) O(2) 3.497(2) .
O(5) O(4) 3.391(2) 1_565
O(5) O(6) 2.892(3) .
O(5) N(1) 2.327(2) .
O(5) C(8) 3.471(3) .
O(5) C(9) 2.440(2) .
O(5) C(10) 3.547(3) .
O(5) C(11) 3.103(2) .
O(5) C(13) 3.074(3) .
O(5) C(16) 3.413(4) .
O(5) C(20) 3.145(3) .
O(5) C(23) 3.419(4) 4_555
O(5) C(26) 3.390(4) 4_555
O(5) C(27) 3.496(4) .
O(6) O(4) 2.470(3) .
O(6) O(5) 2.892(3) .
O(6) N(1) 2.500(3) .
O(6) C(10) 2.603(3) .
O(6) C(12) 3.018(3) .
O(6) C(14) 2.926(3) .
O(6) C(14) 3.451(3) 3_656
O(6) C(25) 3.364(4) 3_656
O(6) C(27) 3.566(4) 4_555
N(1) O(1) 2.340(2) .
N(1) O(2) 2.232(2) .
N(1) O(4) 2.505(2) .
N(1) O(5) 2.327(2) .
N(1) O(6) 2.500(3) .
N(1) C(9) 2.341(2) .
N(1) C(10) 2.697(2) .
N(1) C(11) 3.413(2) .
N(1) C(13) 3.418(3) .
N(1) C(16) 3.399(3) .
N(1) C(18) 3.319(3) .
C(8) S(1) 2.770(2) .
C(8) O(4) 2.950(3) .
C(8) O(5) 3.471(3) .
C(8) C(9) 2.329(3) .
C(8) C(10) 3.559(3) .
C(8) C(11) 3.411(3) .
C(8) C(12) 2.326(3) .
C(8) C(13) 3.357(3) .
C(8) C(16) 3.364(3) .
C(9) O(1) 3.456(2) .
C(9) O(5) 2.440(2) .
C(9) N(1) 2.341(2) .
C(9) C(8) 2.329(3) .
C(9) C(15) 2.543(3) .
C(9) C(16) 2.518(3) .
C(9) C(20) 2.506(3) .
C(9) C(22) 2.529(4) .
C(9) C(27) 3.473(4) .
C(10) O(4) 2.600(3) .
C(10) O(5) 3.547(3) .
C(10) O(6) 2.603(3) .
C(10) N(1) 2.697(2) .
C(10) C(8) 3.559(3) .
C(10) C(12) 3.380(3) .
C(10) C(21) 2.771(3) .
C(10) C(23) 2.384(4) .
C(10) C(25) 2.386(3) .
C(11) O(2) 2.443(2) .
C(11) O(5) 3.103(2) .
C(11) N(1) 3.413(2) .
C(11) C(8) 3.411(3) .
C(11) C(12) 2.519(3) .
C(11) C(13) 2.562(3) .
C(11) C(17) 2.775(3) .
C(11) C(19) 2.412(3) .
C(11) C(22) 3.020(4) .
C(11) C(24) 2.396(4) .
C(12) S(1) 2.756(2) .
C(12) O(1) 3.471(3) .
C(12) O(2) 2.336(3) .
C(12) O(6) 3.018(3) .
C(12) C(8) 2.326(3) .
C(12) C(10) 3.380(3) .
C(12) C(11) 2.519(3) .
C(12) C(13) 2.518(3) .
C(12) C(16) 2.891(4) .
C(12) C(20) 3.081(3) .
C(12) C(27) 3.373(4) .
C(13) O(1) 3.453(3) 1_565
C(13) O(2) 2.444(3) .
C(13) O(5) 3.074(3) .
C(13) N(1) 3.418(3) .
C(13) C(8) 3.357(3) .
C(13) C(11) 2.562(3) .
C(13) C(12) 2.518(3) .
C(13) C(20) 3.120(3) .
C(13) C(27) 2.482(4) .
C(14) S(1) 2.708(2) .
C(14) O(6) 2.926(3) .
C(14) O(6) 3.451(3) 3_656
C(14) C(18) 2.412(4) .
C(14) C(21) 2.412(4) .
C(14) C(23) 2.766(4) .
C(15) O(2) 2.763(3) .
C(15) C(9) 2.543(3) .
C(15) C(17) 2.390(4) .
C(15) C(20) 2.395(4) .
C(15) C(24) 2.751(4) .
C(16) O(2) 2.916(3) .
C(16) O(5) 3.413(4) .
C(16) N(1) 3.399(3) .
C(16) C(8) 3.364(3) .
C(16) C(9) 2.518(3) .
C(16) C(12) 2.891(4) .
C(16) C(22) 2.502(4) .
C(17) O(1) 3.464(4) 4_555
C(17) C(11) 2.775(3) .
C(17) C(15) 2.390(4) .
C(17) C(20) 2.396(3) .
C(18) S(1) 2.716(3) .
C(18) O(4) 3.031(3) .
C(18) N(1) 3.319(3) .
C(18) C(14) 2.412(4) .
C(18) C(21) 2.409(3) .
C(18) C(25) 2.768(4) .
C(19) C(11) 2.412(3) .
C(19) C(20) 2.761(3) .
C(19) C(24) 2.364(4) .
C(20) O(4) 3.431(3) 1_565
C(20) O(5) 3.145(3) .
C(20) C(9) 2.506(3) .
C(20) C(12) 3.081(3) .
C(20) C(13) 3.120(3) .
C(20) C(15) 2.395(4) .
C(20) C(17) 2.396(3) .
C(20) C(19) 2.761(3) .
C(21) C(10) 2.771(3) .
C(21) C(14) 2.412(4) .
C(21) C(18) 2.409(3) .
C(22) O(1) 3.340(3) 1_565
C(22) O(2) 2.953(3) .
C(22) C(9) 2.529(4) .
C(22) C(11) 3.020(4) .
C(22) C(16) 2.502(4) .
C(22) C(22) 3.493(4) 3_667
C(22) C(27) 3.591(4) .
C(23) O(5) 3.419(4) 4_455
C(23) C(10) 2.384(4) .
C(23) C(14) 2.766(4) .
C(23) C(25) 2.381(4) .
C(23) C(26) 2.516(4) .
C(24) O(1) 3.465(4) 4_555
C(24) C(11) 2.396(4) .
C(24) C(15) 2.751(4) .
C(24) C(19) 2.364(4) .
C(25) O(6) 3.364(4) 3_656
C(25) C(10) 2.386(3) .
C(25) C(18) 2.768(4) .
C(25) C(23) 2.381(4) .
C(25) C(26) 2.507(5) .
C(26) O(5) 3.390(4) 4_455
C(26) C(23) 2.516(4) .
C(26) C(25) 2.507(5) .
C(27) O(5) 3.496(4) .
C(27) O(6) 3.566(4) 4_455
C(27) C(9) 3.473(4) .
C(27) C(12) 3.373(4) .
C(27) C(13) 2.482(4) .
C(27) C(22) 3.591(4) .
S(1) H(16) 2.82(3) .
S(1) H(17) 3.49(3) 4_545
S(1) H(18) 2.82(3) .
O(1) H(2) 2.733 1_545
O(1) H(3) 3.475 1_545
O(1) H(7) 3.06(4) 4_455
O(1) H(8) 3.06(4) 4_455
O(1) H(9) 3.25(3) 1_545
O(1) H(11) 2.77(3) 2_647
O(1) H(12) 2.82(2) 1_545
O(1) H(16) 2.96(3) .
O(2) H(1) 2.910 .
O(2) H(3) 2.907 .
O(2) H(7) 3.23(3) 2_647
O(2) H(7) 3.49(4) 4_455
O(2) H(10) 2.43(2) .
O(2) H(11) 3.19(3) 2_647
O(2) H(12) 3.18(2) .
O(2) H(13) 2.80(3) .
O(4) H(9) 2.51(2) 1_545
O(4) H(12) 2.74(3) 1_545
O(4) H(15) 3.18(3) 1_545
O(4) H(16) 2.74(3) .
O(4) H(17) 2.81(4) 4_545
O(5) H(6) 2.585 4_555
O(5) H(9) 2.67(2) .
O(5) H(12) 2.77(3) .
O(5) H(14) 3.06(5) 4_555
O(5) H(15) 3.08(3) .
O(5) H(17) 3.00(4) 4_555
O(5) H(18) 3.31(3) .
O(6) H(5) 3.426 4_555
O(6) H(6) 3.526 4_555
O(6) H(14) 2.99(4) 4_555
O(6) H(17) 3.29(3) 4_545
O(6) H(18) 2.55(3) .
O(6) H(18) 3.15(3) 3_656
O(6) H(19) 2.99(4) 3_656
N(1) H(13) 3.47(3) .
N(1) H(16) 3.21(3) .
C(8) H(7) 3.59(4) 4_455
C(8) H(10) 3.36(2) .
C(8) H(11) 3.27(3) 2_647
C(8) H(13) 3.14(3) .
C(8) H(16) 3.19(3) .
C(9) H(1) 2.935 .
C(9) H(2) 3.298 .
C(9) H(3) 2.516 .
C(9) H(9) 2.64(2) .
C(9) H(10) 2.71(2) .
C(9) H(12) 1.96(2) .
C(9) H(13) 2.86(3) .
C(9) H(15) 3.57(3) .
C(10) H(5) 3.132 2_546
C(10) H(16) 2.07(3) .
C(10) H(17) 3.17(4) .
C(10) H(18) 2.06(3) .
C(10) H(19) 3.24(3) .
C(11) H(3) 2.538 .
C(11) H(8) 3.22(3) .
C(11) H(9) 2.03(2) .
C(11) H(10) 2.01(2) .
C(11) H(11) 3.22(3) .
C(11) H(12) 2.65(2) .
C(11) H(13) 3.30(3) 4_555
C(12) H(9) 2.91(2) .
C(12) H(12) 2.60(3) .
C(12) H(13) 3.30(3) .
C(12) H(14) 3.33(5) 4_555
C(12) H(15) 3.29(3) .
C(13) H(1) 2.046 .
C(13) H(2) 2.059 .
C(13) H(3) 2.052 .
C(13) H(9) 2.97(3) .
C(13) H(13) 2.08(3) .
C(13) H(14) 3.31(4) .
C(13) H(15) 2.66(3) .
C(14) H(4) 3.394 2_556
C(14) H(5) 3.151 2_546
C(14) H(16) 3.30(3) .
C(14) H(18) 3.39(4) 3_656
C(14) H(19) 2.05(3) .
C(15) H(1) 3.376 4_555
C(15) H(3) 2.887 .
C(15) H(7) 3.27(3) .
C(15) H(9) 3.26(2) .
C(15) H(11) 1.98(3) .
C(15) H(13) 3.34(3) 4_555
C(16) H(1) 2.520 .
C(16) H(2) 2.893 .
C(16) H(3) 3.272 .
C(16) H(12) 2.01(3) .
C(16) H(14) 1.92(4) .
C(16) H(15) 2.00(3) .
C(17) H(1) 3.551 4_555
C(17) H(2) 3.433 4_565
C(17) H(7) 3.34(3) 3_767
C(17) H(8) 2.02(3) .
C(17) H(9) 3.26(2) .
C(17) H(10) 3.20(3) .
C(17) H(10) 3.03(3) 2_657
C(17) H(11) 2.01(3) .
C(17) H(13) 3.26(3) 4_555
C(18) H(5) 3.403 2_546
C(18) H(14) 3.44(4) .
C(18) H(15) 3.45(3) 1_545
C(18) H(17) 1.94(4) .
C(18) H(18) 3.29(3) .
C(18) H(19) 3.47(3) 2_546
C(19) H(1) 2.986 4_555
C(19) H(7) 2.03(3) .
C(19) H(7) 3.39(3) 3_767
C(19) H(8) 3.21(3) .
C(19) H(10) 2.00(3) .
C(19) H(10) 3.13(3) 2_657
C(19) H(13) 3.33(3) 4_555
C(20) H(3) 3.234 .
C(20) H(7) 3.24(3) .
C(20) H(8) 1.99(3) .
C(20) H(10) 3.22(3) .
C(20) H(12) 2.75(3) .
C(20) H(13) 3.23(3) 4_555
C(20) H(17) 3.45(3) 4_555
C(21) H(4) 2.035 .
C(21) H(5) 2.035 .
C(21) H(6) 2.028 .
C(21) H(14) 3.26(4) .
C(21) H(16) 3.31(3) .
C(21) H(17) 2.02(3) .
C(21) H(18) 3.29(4) .
C(21) H(19) 1.95(4) .
C(21) H(19) 3.03(3) 2_546
C(22) H(1) 3.232 3_667
C(22) H(2) 3.434 3_667
C(22) H(3) 3.239 3_667
C(22) H(8) 3.53(3) 4_465
C(22) H(11) 3.58(3) 2_657
C(22) H(12) 2.11(3) .
C(22) H(13) 2.72(3) .
C(23) H(4) 2.944 .
C(23) H(5) 3.238 .
C(23) H(6) 2.598 .
C(23) H(9) 3.42(3) 4_455
C(23) H(14) 3.21(4) .
C(23) H(16) 2.08(3) .
C(23) H(19) 3.18(4) .
C(23) H(19) 2.93(3) 2_546
C(24) H(2) 3.327 4_565
C(24) H(7) 2.01(3) .
C(24) H(9) 2.05(2) .
C(24) H(10) 3.55(3) 2_657
C(24) H(11) 3.21(3) .
C(24) H(13) 3.20(3) 4_555
C(24) H(16) 3.34(3) 4_555
C(25) H(4) 2.920 .
C(25) H(4) 3.274 2_556
C(25) H(5) 2.606 .
C(25) H(5) 3.414 2_546
C(25) H(6) 3.232 .
C(25) H(14) 3.52(4) .
C(25) H(17) 3.21(4) .
C(25) H(18) 2.06(3) .
C(26) H(4) 3.314 3_556
C(26) H(6) 3.370 3_556
C(26) H(17) 2.70(3) .
C(26) H(18) 3.37(3) 4_455
C(26) H(19) 2.57(4) .
C(26) H(19) 3.41(4) 2_546
C(27) H(12) 2.54(2) .
C(27) H(13) 1.89(3) .
C(27) H(16) 3.51(3) 1_565
H(1) O(2) 2.910 .
H(1) C(9) 2.935 .
H(1) C(13) 2.046 .
H(1) C(15) 3.376 4_455
H(1) C(16) 2.520 .
H(1) C(17) 3.551 4_455
H(1) C(19) 2.986 4_455
H(1) C(22) 3.232 3_667
H(1) H(1) 3.241 3_667
H(1) H(2) 1.551 .
H(1) H(2) 3.072 3_667
H(1) H(3) 1.551 .
H(1) H(3) 2.853 3_667
H(1) H(7) 3.341 2_647
H(1) H(10) 3.457 4_455
H(1) H(11) 2.870 4_455
H(1) H(12) 2.822 .
H(1) H(13) 2.421 .
H(2) O(1) 2.733 1_565
H(2) C(9) 3.298 .
H(2) C(13) 2.059 .
H(2) C(16) 2.893 .
H(2) C(17) 3.433 4_465
H(2) C(22) 3.434 3_667
H(2) C(24) 3.327 4_465
H(2) H(1) 1.551 .
H(2) H(1) 3.072 3_667
H(2) H(3) 1.551 .
H(2) H(3) 3.080 3_667
H(2) H(7) 2.825 4_465
H(2) H(8) 2.683 4_465
H(2) H(11) 3.144 2_657
H(2) H(12) 2.317 .
H(2) H(13) 3.222 .
H(3) O(1) 3.475 1_565
H(3) O(2) 2.907 .
H(3) C(9) 2.516 .
H(3) C(11) 2.538 .
H(3) C(13) 2.052 .
H(3) C(15) 2.887 .
H(3) C(16) 3.272 .
H(3) C(20) 3.234 .
H(3) C(22) 3.239 3_667
H(3) H(1) 1.551 .
H(3) H(1) 2.853 3_667
H(3) H(2) 1.551 .
H(3) H(2) 3.080 3_667
H(3) H(3) 3.255 3_667
H(3) H(7) 3.478 2_647
H(3) H(9) 3.568 .
H(3) H(10) 3.049 .
H(3) H(11) 3.124 2_657
H(3) H(12) 2.529 .
H(3) H(13) 3.477 .
H(4) C(14) 3.394 2_546
H(4) C(21) 2.035 .
H(4) C(23) 2.944 .
H(4) C(25) 2.920 .
H(4) C(25) 3.274 2_546
H(4) C(26) 3.314 3_556
H(4) H(4) 3.107 3_556
H(4) H(5) 1.551 .
H(4) H(6) 1.551 .
H(4) H(6) 2.761 3_556
H(4) H(15) 3.210 2_546
H(4) H(17) 3.062 .
H(4) H(18) 3.039 2_546
H(4) H(19) 2.905 .
H(4) H(19) 2.908 2_546
H(5) O(6) 3.426 4_455
H(5) C(10) 3.132 2_556
H(5) C(14) 3.151 2_556
H(5) C(18) 3.403 2_556
H(5) C(21) 2.035 .
H(5) C(23) 3.238 .
H(5) C(25) 2.606 .
H(5) C(25) 3.414 2_556
H(5) H(4) 1.551 .
H(5) H(6) 1.551 .
H(5) H(17) 3.520 .
H(5) H(18) 3.553 2_556
H(5) H(18) 2.994 4_455
H(5) H(19) 2.373 .
H(6) O(5) 2.585 4_455
H(6) O(6) 3.526 4_455
H(6) C(21) 2.028 .
H(6) C(23) 2.598 .
H(6) C(25) 3.232 .
H(6) C(26) 3.370 3_556
H(6) H(4) 1.551 .
H(6) H(4) 2.761 3_556
H(6) H(5) 1.551 .
H(6) H(6) 3.226 3_556
H(6) H(17) 2.486 .
H(6) H(18) 2.892 4_455
H(6) H(19) 3.408 .
H(7) O(1) 3.06(4) 4_555
H(7) O(2) 3.23(3) 2_657
H(7) O(2) 3.49(4) 4_555
H(7) C(8) 3.59(4) 4_555
H(7) C(15) 3.27(3) .
H(7) C(17) 3.34(3) 3_767
H(7) C(19) 2.03(3) .
H(7) C(19) 3.39(3) 3_767
H(7) C(20) 3.24(3) .
H(7) C(24) 2.01(3) .
H(7) H(1) 3.341 2_657
H(7) H(2) 2.825 4_565
H(7) H(3) 3.478 2_657
H(7) H(7) 2.77(4) 3_767
H(7) H(8) 2.31(4) .
H(7) H(10) 3.11(5) 2_657
H(7) H(11) 2.37(5) .
H(7) H(11) 2.91(5) 3_767
H(8) O(1) 3.06(4) 4_555
H(8) C(11) 3.22(3) .
H(8) C(17) 2.02(3) .
H(8) C(19) 3.21(3) .
H(8) C(20) 1.99(3) .
H(8) C(22) 3.53(3) 4_565
H(8) H(2) 2.683 4_565
H(8) H(7) 2.31(4) .
H(8) H(9) 2.30(4) .
H(8) H(16) 2.77(5) 4_555
H(9) O(1) 3.25(3) 1_565
H(9) O(4) 2.51(2) 1_565
H(9) O(5) 2.67(2) .
H(9) C(9) 2.64(2) .
H(9) C(11) 2.03(2) .
H(9) C(12) 2.91(2) .
H(9) C(13) 2.97(3) .
H(9) C(15) 3.26(2) .
H(9) C(17) 3.26(2) .
H(9) C(23) 3.42(3) 4_555
H(9) C(24) 2.05(2) .
H(9) H(3) 3.568 .
H(9) H(8) 2.30(4) .
H(9) H(12) 2.36(4) .
H(9) H(16) 3.46(5) 4_555
H(9) H(17) 2.74(5) 4_555
H(10) O(2) 2.43(2) .
H(10) C(8) 3.36(2) .
H(10) C(9) 2.71(2) .
H(10) C(11) 2.01(2) .
H(10) C(17) 3.20(3) .
H(10) C(17) 3.03(3) 2_647
H(10) C(19) 2.00(3) .
H(10) C(19) 3.13(3) 2_647
H(10) C(20) 3.22(3) .
H(10) C(24) 3.55(3) 2_647
H(10) H(1) 3.457 4_555
H(10) H(3) 3.049 .
H(10) H(7) 3.11(5) 2_647
H(10) H(11) 2.25(4) .
H(10) H(11) 3.29(4) 2_647
H(11) O(1) 2.77(3) 2_657
H(11) O(2) 3.19(3) 2_657
H(11) C(8) 3.27(3) 2_657
H(11) C(11) 3.22(3) .
H(11) C(15) 1.98(3) .
H(11) C(17) 2.01(3) .
H(11) C(22) 3.58(3) 2_647
H(11) C(24) 3.21(3) .
H(11) H(1) 2.870 4_555
H(11) H(2) 3.144 2_647
H(11) H(3) 3.124 2_647
H(11) H(7) 2.37(5) .
H(11) H(7) 2.91(5) 3_767
H(11) H(10) 2.25(4) .
H(11) H(10) 3.29(4) 2_657
H(12) O(1) 2.82(2) 1_565
H(12) O(2) 3.18(2) .
H(12) O(4) 2.74(3) 1_565
H(12) O(5) 2.77(3) .
H(12) C(9) 1.96(2) .
H(12) C(11) 2.65(2) .
H(12) C(12) 2.60(3) .
H(12) C(16) 2.01(3) .
H(12) C(20) 2.75(3) .
H(12) C(22) 2.11(3) .
H(12) C(27) 2.54(2) .
H(12) H(1) 2.822 .
H(12) H(2) 2.317 .
H(12) H(3) 2.529 .
H(12) H(9) 2.36(4) .
H(12) H(13) 2.79(4) .
H(12) H(14) 3.46(5) .
H(12) H(15) 2.34(4) .
H(12) H(16) 3.42(4) 1_565
H(13) O(2) 2.80(3) .
H(13) N(1) 3.47(3) .
H(13) C(8) 3.14(3) .
H(13) C(9) 2.86(3) .
H(13) C(11) 3.30(3) 4_455
H(13) C(12) 3.30(3) .
H(13) C(13) 2.08(3) .
H(13) C(15) 3.34(3) 4_455
H(13) C(17) 3.26(3) 4_455
H(13) C(19) 3.33(3) 4_455
H(13) C(20) 3.23(3) 4_455
H(13) C(22) 2.72(3) .
H(13) C(24) 3.20(3) 4_455
H(13) C(27) 1.89(3) .
H(13) H(1) 2.421 .
H(13) H(2) 3.222 .
H(13) H(3) 3.477 .
H(13) H(12) 2.79(4) .
H(13) H(14) 2.14(5) .
H(13) H(15) 2.77(5) .
H(14) O(5) 3.06(5) 4_455
H(14) O(6) 2.99(4) 4_455
H(14) C(12) 3.33(5) 4_455
H(14) C(13) 3.31(4) .
H(14) C(16) 1.92(4) .
H(14) C(18) 3.44(4) .
H(14) C(21) 3.26(4) .
H(14) C(23) 3.21(4) .
H(14) C(25) 3.52(4) .
H(14) H(12) 3.46(5) .
H(14) H(13) 2.14(5) .
H(14) H(15) 1.73(6) .
H(14) H(17) 3.53(5) .
H(15) O(4) 3.18(3) 1_565
H(15) O(5) 3.08(3) .
H(15) C(9) 3.57(3) .
H(15) C(12) 3.29(3) .
H(15) C(13) 2.66(3) .
H(15) C(16) 2.00(3) .
H(15) C(18) 3.45(3) 1_565
H(15) H(4) 3.210 2_556
H(15) H(12) 2.34(4) .
H(15) H(13) 2.77(5) .
H(15) H(14) 1.73(6) .
H(15) H(16) 2.89(5) 1_565
H(16) S(1) 2.82(3) .
H(16) O(1) 2.96(3) .
H(16) O(4) 2.74(3) .
H(16) N(1) 3.21(3) .
H(16) C(8) 3.19(3) .
H(16) C(10) 2.07(3) .
H(16) C(14) 3.30(3) .
H(16) C(21) 3.31(3) .
H(16) C(23) 2.08(3) .
H(16) C(24) 3.34(3) 4_455
H(16) C(27) 3.51(3) 1_545
H(16) H(8) 2.77(5) 4_455
H(16) H(9) 3.46(5) 4_455
H(16) H(12) 3.42(4) 1_545
H(16) H(15) 2.89(5) 1_545
H(16) H(17) 2.29(4) .
H(17) S(1) 3.49(3) 4_445
H(17) O(4) 2.81(4) 4_445
H(17) O(5) 3.00(3) 4_455
H(17) O(6) 3.29(3) 4_445
H(17) C(10) 3.17(4) .
H(17) C(18) 1.94(4) .
H(17) C(20) 3.45(3) 4_455
H(17) C(21) 2.02(3) .
H(17) C(25) 3.21(4) .
H(17) C(26) 2.70(3) .
H(17) H(4) 3.062 .
H(17) H(5) 3.520 .
H(17) H(6) 2.486 .
H(17) H(9) 2.74(5) 4_455
H(17) H(14) 3.53(5) .
H(17) H(16) 2.29(4) .
H(17) H(19) 3.03(5) 2_546
H(18) S(1) 2.82(3) .
H(18) O(5) 3.31(3) .
H(18) O(6) 2.55(3) .
H(18) O(6) 3.15(3) 3_656
H(18) C(10) 2.06(3) .
H(18) C(14) 3.39(4) 3_656
H(18) C(18) 3.29(3) .
H(18) C(21) 3.29(4) .
H(18) C(25) 2.06(3) .
H(18) C(26) 3.37(3) 4_555
H(18) H(4) 3.039 2_556
H(18) H(5) 3.553 2_546
H(18) H(5) 2.994 4_555
H(18) H(6) 2.892 4_555
H(18) H(18) 2.90(5) 3_656
H(18) H(19) 2.40(5) .
H(19) O(6) 2.99(4) 3_656
H(19) C(10) 3.24(3) .
H(19) C(14) 2.05(3) .
H(19) C(18) 3.47(3) 2_556
H(19) C(21) 1.95(4) .
H(19) C(21) 3.03(3) 2_556
H(19) C(23) 3.18(4) .
H(19) C(23) 2.93(3) 2_556
H(19) C(26) 2.57(4) .
H(19) C(26) 3.41(4) 2_556
H(19) H(4) 2.905 .
H(19) H(4) 2.908 2_556
H(19) H(5) 2.373 .
H(19) H(6) 3.408 .
H(19) H(17) 3.03(5) 2_556
H(19) H(18) 2.40(5) .

loop_
_geom_torsion_atom_site_label_1
_geom_torsion_atom_site_label_2
_geom_torsion_atom_site_label_3
_geom_torsion_atom_site_label_4
_geom_torsion
O(4) S(1) N(1) C(8) -24.3(2)
O(4) S(1) N(1) C(12) 170.9(2)
O(4) S(1) C(10) C(14) -141.5(2)
O(4) S(1) C(10) C(18) 37.6(2)
O(6) S(1) N(1) C(8) -153.6(2)
O(6) S(1) N(1) C(12) 41.6(2)
O(6) S(1) C(10) C(14) -5.6(2)
O(6) S(1) C(10) C(18) 173.5(2)
N(1) S(1) C(10) C(14) 106.6(2)
N(1) S(1) C(10) C(18) -74.3(2)
C(10) S(1) N(1) C(8) 90.7(2)
C(10) S(1) N(1) C(12) -74.1(2)
C(8) O(2) C(9) C(11) -121.3(2)
C(8) O(2) C(9) C(12) -2.2(2)
C(8) O(2) C(9) C(13) 114.2(2)
C(9) O(2) C(8) O(1) -175.1(2)
C(9) O(2) C(8) N(1) 4.9(2)
S(1) N(1) C(8) O(1) 7.7(3)
S(1) N(1) C(8) O(2) -172.30(15)
S(1) N(1) C(12) O(5) -8.0(3)
S(1) N(1) C(12) C(9) 170.94(16)
C(8) N(1) C(12) O(5) -174.6(2)
C(8) N(1) C(12) C(9) 4.3(2)
C(12) N(1) C(8) O(1) 174.1(2)
C(12) N(1) C(8) O(2) -5.8(2)
O(2) C(9) C(11) C(15) -5.9(3)
O(2) C(9) C(11) C(20) 176.3(2)
O(2) C(9) C(12) O(5) 177.5(2)
O(2) C(9) C(12) N(1) -1.3(2)
O(2) C(9) C(13) C(16) -60.3(2)
O(2) C(9) C(13) C(22) 63.9(2)
C(11) C(9) C(12) O(5) -64.4(3)
C(11) C(9) C(12) N(1) 116.8(2)
C(12) C(9) C(11) C(15) -119.5(2)
C(12) C(9) C(11) C(20) 62.7(2)
C(11) C(9) C(13) C(16) 177.0(2)
C(11) C(9) C(13) C(22) -58.7(2)
C(13) C(9) C(11) C(15) 115.9(2)
C(13) C(9) C(11) C(20) -61.9(3)
C(12) C(9) C(13) C(16) 51.5(2)
C(12) C(9) C(13) C(22) 175.8(2)
C(13) C(9) C(12) O(5) 62.1(3)
C(13) C(9) C(12) N(1) -116.8(2)
S(1) C(10) C(14) C(25) 178.5(2)
S(1) C(10) C(18) C(23) -179.8(2)
C(14) C(10) C(18) C(23) -0.7(4)
C(18) C(10) C(14) C(25) -0.6(4)
C(9) C(11) C(15) C(19) -177.2(2)
C(9) C(11) C(20) C(24) 177.9(2)
C(15) C(11) C(20) C(24) 0.1(3)
C(20) C(11) C(15) C(19) 0.6(4)
C(9) C(13) C(16) C(27) -108.3(3)
C(22) C(13) C(16) C(27) 128.0(3)
C(10) C(14) C(25) C(21) 1.2(4)
C(11) C(15) C(19) C(17) -0.8(4)
C(19) C(17) C(24) C(20) 0.3(5)
C(24) C(17) C(19) C(15) 0.4(5)
C(10) C(18) C(23) C(21) 1.3(4)
C(11) C(20) C(24) C(17) -0.5(5)
C(23) C(21) C(25) C(14) -0.7(4)
C(25) C(21) C(23) C(18) -0.6(4)
C(26) C(21) C(23) C(18) 178.0(3)
C(26) C(21) C(25) C(14) -179.3(3)
